data_8101349
loop_
_publ_author_name
'Kakou-Yao, R.'
'Uncuta, C.'
'Aycard, J.P.'

_publ_section_title
;
Crystal structure of N-(4,6-diphenyl-2H-pyran-2-ylidene)-N-methyl 
benzenaminium iodide--chloroform, C~24~H~20~INO &#x00B7; CHCl~3~
;
_journal_issue 4
_journal_name_full 'Zeitschrift f\"ur Kristallographie - New Crystal Structures'
_journal_page_first 565
_journal_page_last 566
_journal_volume 215
_journal_year 2000
_chemical_formula_structural '(C24 H20 I1 N1 O1). C H Cl3'
_chemical_formula_sum 'C25 H21 Cl3 I N O'
_chemical_formula_weight 584.53
_space_group_IT_number 15
_symmetry_cell_setting monoclinic
_symmetry_space_group_name_Hall '-C 2yc'
_symmetry_space_group_name_H-M 'C 1 2/c 1'
_cell_angle_alpha 90.00(1)
_cell_angle_beta 121.00(1)
_cell_angle_gamma 90.00(1)
_cell_formula_units_Z 8
_cell_length_a 34.555(1)
_cell_length_b 7.125(1)
_cell_length_c 24.330(1)
_cell_measurement_temperature 293
_cell_volume 5134.35(2)
_exptl_crystal_density_diffrn 1.51
_cod_depositor_comments
;
The following automatic conversions were performed:
'_symmetry_cell_setting' value 'Monoclinic' changed to 'monoclinic'
according to '/home/saulius/struct/CIF-dictionaries/cif_core.dic'
dictionary named 'cif_core.dic' version 2.4.1 from 2010-06-29.

Automatic conversion script
Id: cif_fix_enum 1527 2010-12-29 10:47:43Z saulius 
;
_cod_original_sg_symbol_H-M 'C 2/c'
_cod_database_code 8101349

loop_
_symmetry_equiv_pos_as_xyz
+X,+Y,+Z
-X,-Y,-Z
-X+1/2,-Y+1/2,-Z
+X+1/2,+Y+1/2,+Z
-X,+Y,-Z+1/2
+X,-Y,+Z+1/2
+X+1/2,-Y+1/2,+Z+1/2
-X+1/2,+Y+1/2,-Z+1/2

loop_
_atom_site_aniso_label
_atom_site_aniso_U_11
_atom_site_aniso_U_22
_atom_site_aniso_U_33
_atom_site_aniso_U_12
_atom_site_aniso_U_13
_atom_site_aniso_U_23
I1 0.0857(4) 0.0527(3) 0.0904(4) -.0007(2) 0.0581(3) -.0032(2)
O3 0.047(2) 0.041(2) 0.038(2) 0.002(2) 0.025(2) 0.004(2)
C4 0.056(4) 0.113(7) 0.067(6) -.014(4) 0.023(4) -.035(5)
C5 0.040(3) 0.038(3) 0.039(3) 0.006(3) 0.015(3) 0.003(2)
N6 0.036(3) 0.059(3) 0.040(3) -.002(2) 0.021(2) 0.003(2)
C7 0.045(3) 0.038(3) 0.036(3) -.001(2) 0.023(3) 0.000(2)
C8 0.040(3) 0.029(3) 0.038(3) 0.002(2) 0.016(2) 0.002(2)
C9 0.046(3) 0.039(4) 0.042(3) -.002(2) 0.021(3) -.001(2)
C11 0.040(3) 0.067(4) 0.068(4) -.010(3) 0.024(3) -.011(3)
C12 0.064(4) 0.062(4) 0.047(4) 0.003(3) 0.026(3) -.008(3)
C13 0.046(3) 0.030(3) 0.041(3) -.001(2) 0.021(3) 0.004(2)
C14 0.041(3) 0.029(3) 0.043(3) 0.003(2) 0.022(3) 0.000(2)
C15 0.042(3) 0.087(5) 0.057(4) 0.000(3) 0.027(3) 0.007(3)
C16 0.055(4) 0.045(3) 0.037(3) 0.009(3) 0.026(3) 0.001(3)
C17 0.088(5) 0.126(7) 0.072(5) -.005(5) 0.059(5) 0.004(4)
C18 0.049(3) 0.050(4) 0.050(4) -.001(3) 0.025(3) -.007(3)
C19 0.030(3) 0.066(4) 0.041(3) 0.001(3) 0.015(3) -.002(3)
C21 0.092(5) 0.077(5) 0.034(4) 0.015(4) 0.027(4) -.006(3)
C22 0.045(3) 0.079(5) 0.055(4) -.004(3) 0.021(3) -.009(4)
C23 0.065(4) 0.079(5) 0.046(4) -.004(3) 0.028(3) 0.006(3)
C24 0.072(4) 0.120(6) 0.047(4) -.013(4) 0.032(3) 0.001(4)
C25 0.050(4) 0.061(4) 0.078(5) 0.007(3) 0.042(4) 0.006(4)
C26 0.043(3) 0.045(3) 0.037(3) 0.001(2) 0.017(3) 0.000(2)
C27 0.057(4) 0.050(4) 0.053(4) 0.006(3) 0.035(3) 0.001(3)
C30 0.074(5) 0.113(7) 0.057(5) 0.008(4) 0.032(4) 0.023(4)
C31 0.103(6) 0.068(5) 0.046(4) 0.026(4) 0.046(4) 0.013(3)
C32 0.051(4) 0.17(1) 0.044(4) 0.010(5) 0.022(4) -.002(5)
Cl34 0.105(5) 0.117(6) 0.114(5) 0.020(4) 0.057(4) 0.033(5)
Cl33 0.137(5) 0.146(6) 0.117(5) -.004(5) 0.079(4) -.008(4)
Cl35 0.116(5) 0.210(9) 0.25(1) 0.003(5) 0.111(7) 0.054(8)
C36 0.133(8) 0.136(9) 0.121(8) -.009(7) 0.085(7) -.001(7)
Cl37 0.18(1) 0.25(2) 0.090(7) 0.04(1) 0.030(7) -.054(8)
Cl39 0.30(2) 0.14(1) 0.12(1) 0.03(1) 0.10(1) -.027(8)
Cl38 0.11(1) 0.17(2) 0.17(2) 0.06(1) 0.06(1) 0.03(1)
Cl40 0.204(9) 0.27(1) 0.125(7) 0.014(8) 0.063(7) 0.080(7)
Cl41 0.14(2) 0.20(3) 0.28(4) -.07(2) 0.10(2) -.13(3)

loop_
_atom_site_label
_atom_site_fract_x
_atom_site_fract_y
_atom_site_fract_z
_atom_site_U_iso_or_equiv
_atom_site_occupancy
_atom_site_thermal_displace_type
I1 0.36834(1) -0.45935(6) 0.67424(2) 0.0839(3) 1.00 Uani
O3 0.3490(1) 0.0413(4) 0.6402(2) 0.047(2) 1.00 Uani
C4 0.4477(2) 0.160(1) 0.9143(4) 0.088(5) 1.00 Uani
C5 0.3060(2) 0.0344(7) 0.5882(2) 0.045(3) 1.00 Uani
N6 0.4002(1) 0.0408(6) 0.7443(2) 0.049(3) 1.00 Uani
C7 0.3211(2) 0.0240(7) 0.7106(2) 0.044(3) 1.00 Uani
C8 0.2391(2) -0.0013(6) 0.6698(2) 0.041(3) 1.00 Uani
C9 0.2401(2) 0.0796(7) 0.7226(2) 0.048(3) 1.00 Uani
C11 0.1649(2) -0.1174(9) 0.6362(3) 0.066(4) 1.00 Uani
C12 0.2663(2) 0.0098(8) 0.4701(3) 0.065(4) 1.00 Uani
C13 0.3570(2) 0.0350(7) 0.6998(3) 0.044(3) 1.00 Uani
C14 0.2779(2) 0.0147(6) 0.6598(2) 0.042(3) 1.00 Uani
C15 0.4350(2) 0.0552(9) 0.7270(3) 0.068(4) 1.00 Uani
C16 0.3051(2) 0.0502(7) 0.5277(2) 0.051(3) 1.00 Uani
C17 0.3405(3) 0.127(1) 0.4683(4) 0.101(5) 1.00 Uani
C18 0.2004(2) -0.0985(8) 0.6262(3) 0.056(3) 1.00 Uani
C19 0.4144(2) 0.0253(8) 0.8109(3) 0.051(3) 1.00 Uani
C21 0.2656(2) 0.0265(9) 0.4136(3) 0.077(4) 1.00 Uani
C22 0.4336(2) 0.1765(9) 0.8504(3) 0.067(4) 1.00 Uani
C23 0.4093(2) -0.142(1) 0.8343(3) 0.070(4) 1.00 Uani
C24 0.3422(2) 0.112(1) 0.5262(3) 0.086(4) 1.00 Uani
C25 0.1667(2) -0.0387(9) 0.6888(3) 0.068(4) 1.00 Uani
C26 0.2708(2) 0.0184(7) 0.5974(2) 0.047(3) 1.00 Uani
C27 0.2043(2) 0.0606(8) 0.7319(3) 0.058(3) 1.00 Uani
C30 0.4228(2) -0.156(1) 0.8980(4) 0.089(5) 1.00 Uani
C31 0.3028(3) 0.0836(9) 0.4127(3) 0.080(4) 1.00 Uani
C32 0.4420(2) -0.005(1) 0.9374(3) 0.094(6) 1.00 Uani
H4 0.46043 0.26621 0.94225 0.05000 1.00 Uiso
H7 0.32608 0.01925 0.75315 0.05000 1.00 Uiso
H9 0.26670 0.14636 0.75325 0.05000 1.00 Uiso
H11 0.13925 -0.19084 0.60671 0.05000 1.00 Uiso
H15A 0.41991 0.06456 0.68122 0.05000 1.00 Uiso
H15B 0.45361 -0.05504 0.74102 0.05000 1.00 Uiso
H15C 0.45351 0.16426 0.74612 0.05000 1.00 Uiso
H17 0.36773 0.16101 0.46916 0.05000 1.00 Uiso
H18 0.19831 -0.14544 0.58776 0.05000 1.00 Uiso
H21 0.23893 -0.00763 0.37408 0.05000 1.00 Uiso
H22 0.43712 0.29112 0.83262 0.05000 1.00 Uiso
H23 0.39578 -0.24787 0.80639 0.05000 1.00 Uiso
H24 0.36895 0.14521 0.56594 0.05000 1.00 Uiso
H25 0.14210 -0.05572 0.69605 0.05000 1.00 Uiso
H26 0.24081 0.00703 0.56095 0.05000 1.00 Uiso
H27 0.20466 0.12276 0.76724 0.05000 1.00 Uiso
H30 0.41927 -0.27260 0.91450 0.05000 1.00 Uiso
H31 0.30153 0.10181 0.37272 0.05000 1.00 Uiso
H32 0.45238 -0.01712 0.98217 0.05000 1.00 Uiso
H12 0.23950 -0.03033 0.46933 0.05000 1.00 Uiso
Cl34 0.9943(3) 0.084(2) 0.8167(5) 0.125(5) 0.50 Uani
Cl33 1.0421(3) 0.348(1) 0.8985(4) 0.146(5) 0.50 Uani
Cl35 1.0463(3) -0.146(1) 0.9065(6) 0.211(7) 0.50 Uani
C36 1.0538(3) 0.093(1) 0.8895(5) 0.140(8) 1.00 Uani
Cl37 1.0989(4) 0.120(2) 0.9756(5) 0.20(1) 0.30 Uani
Cl39 1.0723(7) 0.267(2) 0.9351(7) 0.21(1) 0.30 Uani
Cl38 1.0133(6) 0.215(3) 0.862(1) 0.17(1) 0.20 Uani
Cl40 1.0553(4) -0.039(2) 0.9485(5) 0.224(9) 0.50 Uani
Cl41 1.008(1) 0.022(5) 0.826(2) 0.23(3) 0.20 Uani

loop_
_geom_bond_atom_site_label_1
_geom_bond_atom_site_label_2
_geom_bond_distance
_geom_bond_site_symmetry_1
_geom_bond_site_symmetry_2
_geom_bond_publ_flag
O3 C5 1.369(7) . . ?
O3 C13 1.330(7) . . ?
C4 C22 1.37(2) . . ?
C4 C32 1.36(2) . . ?
C5 C16 1.461(8) . . ?
C5 C26 1.350(8) . . ?
N6 C13 1.318(7) . . ?
N6 C15 1.469(7) . . ?
N6 C19 1.435(7) . . ?
C7 C13 1.397(8) . . ?
C7 C14 1.364(7) . . ?
C8 C9 1.391(7) . . ?
C8 C14 1.486(7) . . ?
C8 C18 1.390(8) . . ?
C9 C27 1.375(8) . . ?
C11 C18 1.374(8) . . ?
C11 C25 1.371(9) . . ?
C12 C16 1.381(8) . . ?
C12 C21 1.369(9) . . ?
C14 C26 1.409(8) . . ?
C16 C24 1.375(9) . . ?
C17 C24 1.39(1) . . ?
C17 C31 1.34(2) . . ?
C19 C22 1.367(9) . . ?
C19 C23 1.369(9) . . ?
C21 C31 1.36(2) . . ?
C23 C30 1.37(1) . . ?
C25 C27 1.372(9) . . ?
C30 C32 1.36(2) . . ?
Cl34 C36 1.90(2) . . ?
Cl34 Cl38 1.33(3) . . ?
Cl33 C36 1.89(2) . . ?
Cl33 Cl39 1.12(2) . . ?
Cl33 Cl38 1.33(3) . . ?
Cl35 C36 1.81(2) . . ?
Cl35 Cl40 1.18(2) . . ?
Cl35 Cl41 2.08(4) . . ?
C36 Cl37 1.87(2) . . ?
C36 Cl39 1.56(2) . . ?
C36 Cl38 1.48(3) . . ?
C36 Cl40 1.70(2) . . ?
C36 Cl41 1.62(4) . . ?
Cl37 Cl39 1.40(3) . . ?
Cl37 Cl40 1.72(2) . . ?
Cl39 Cl38 1.93(3) . . ?
Cl38 Cl41 1.58(5) . . ?
